data_7246548
loop_
_publ_author_name
'Du, Jiyuan'
'Wei, Shilong'
'Jiang, Zhijie'
'Ke, Hongshan'
'Sun, Lin'
'Zhang, Yiquan'
'Chen, Sanping'

_publ_section_title
;
 Influence of lattice water molecules on the magnetization dynamics of
 binuclear dysprosium(III) compounds: insights from magnetic and <i>ab
 initio</i> calculations.
;
_journal_issue 16
_journal_name_full 'Physical chemistry chemical physics : PCCP'
_journal_page_first 11717
_journal_page_last 11724
_journal_paper_doi 10.1039/d2cp06074d
_journal_volume 25
_journal_year 2023
_chemical_formula_moiety 'C30 H34 Dy2 N12 O12, 6(H2 O)'
_chemical_formula_sum 'C30 H46 Dy2 N12 O18'
_chemical_formula_weight 1187.79
_space_group_crystal_system triclinic
_space_group_IT_number 2
_space_group_name_Hall '-P 1'
_space_group_name_H-M_alt 'P -1'
_atom_sites_solution_hydrogens mixed
_audit_creation_date 2023-03-14
_audit_creation_method
;
Olex2 1.5
(compiled 2022.04.07 svn.rca3783a0 for OlexSys, GUI svn.r6498)
;
_audit_update_record
;
2023-03-14 deposited with the CCDC.	2023-03-31 downloaded from the CCDC.
;
_cell_angle_alpha 86.385(10)
_cell_angle_beta 88.762(9)
_cell_angle_gamma 67.666(8)
_cell_formula_units_Z 1
_cell_length_a 9.182(5)
_cell_length_b 10.720(6)
_cell_length_c 12.462(7)
_cell_measurement_reflns_used 2036
_cell_measurement_temperature 296(2)
_cell_measurement_theta_max 23.37
_cell_measurement_theta_min 2.50
_cell_volume 1132.4(11)
_computing_cell_refinement 'SAINT v7.68A (Bruker, 2009)'
_computing_data_reduction 'SAINT v7.68A (Bruker, 2009)'
_computing_molecular_graphics 'Olex2 1.5 (Dolomanov et al., 2009)'
_computing_publication_material 'Olex2 1.5 (Dolomanov et al., 2009)'
_computing_structure_refinement 'SHELXL 2019/1 (Sheldrick, 2015)'
_computing_structure_solution 'SHELXS-97 (Sheldrick, 2008)'
_diffrn_ambient_temperature 296.15
_diffrn_measured_fraction_theta_full 0.974
_diffrn_measured_fraction_theta_max 0.974
_diffrn_measurement_device_type 'Bruker APEX-II CCD'
_diffrn_measurement_method '\f and \w scans'
_diffrn_radiation_monochromator graphite
_diffrn_radiation_type MoK\a
_diffrn_radiation_wavelength 0.71073
_diffrn_reflns_av_R_equivalents 0.0523
_diffrn_reflns_av_unetI/netI 0.0978
_diffrn_reflns_Laue_measured_fraction_full 0.974
_diffrn_reflns_Laue_measured_fraction_max 0.974
_diffrn_reflns_limit_h_max 11
_diffrn_reflns_limit_h_min -11
_diffrn_reflns_limit_k_max 12
_diffrn_reflns_limit_k_min -12
_diffrn_reflns_limit_l_max 6
_diffrn_reflns_limit_l_min -15
_diffrn_reflns_number 5707
_diffrn_reflns_point_group_measured_fraction_full 0.974
_diffrn_reflns_point_group_measured_fraction_max 0.974
_diffrn_reflns_theta_full 25.242
_diffrn_reflns_theta_max 25.497
_diffrn_reflns_theta_min 2.057
_diffrn_source_current 0.0
_diffrn_source_power 0.0
_diffrn_source_voltage 0.0
_diffrn_standards_number 0
_exptl_absorpt_coefficient_mu 3.355
_exptl_absorpt_correction_T_max 0.7454
_exptl_absorpt_correction_T_min 0.4616
_exptl_absorpt_correction_type none
_exptl_absorpt_process_details
;
SADABS-2008/1 (Bruker,2008) was used for absorption correction.
wR2(int) was 0.1197 before and 0.0523 after correction.
The Ratio of minimum to maximum transmission is 0.6193.
The \l/2 correction factor is 0.0015.
;
_exptl_crystal_colour yellow
_exptl_crystal_density_diffrn 1.742
_exptl_crystal_density_method 'not measured'
_exptl_crystal_description block
_exptl_crystal_F_000 586
_exptl_crystal_size_max 0.23
_exptl_crystal_size_mid 0.21
_exptl_crystal_size_min 0.19
_refine_diff_density_max 4.473
_refine_diff_density_min -3.649
_refine_diff_density_rms 0.316
_refine_ls_extinction_method none
_refine_ls_goodness_of_fit_ref 1.022
_refine_ls_hydrogen_treatment mixed
_refine_ls_matrix_type full
_refine_ls_number_parameters 283
_refine_ls_number_reflns 4096
_refine_ls_number_restraints 0
_refine_ls_restrained_S_all 1.022
_refine_ls_R_factor_all 0.0960
_refine_ls_R_factor_gt 0.0614
_refine_ls_shift/su_max 0.000
_refine_ls_shift/su_mean 0.000
_refine_ls_structure_factor_coef Fsqd
_refine_ls_weighting_details 'w=1/[\s^2^(Fo^2^)+(0.1199P)^2^] where P=(Fo^2^+2Fc^2^)/3'
_refine_ls_weighting_scheme calc
_refine_ls_wR_factor_gt 0.1555
_refine_ls_wR_factor_ref 0.1824
_reflns_Friedel_coverage 0.000
_reflns_number_gt 3203
_reflns_number_total 4096
_reflns_threshold_expression 'I > 2\s(I)'
_cod_data_source_file d2cp06074d2.cif
_cod_data_source_block xb0345_0m
_cod_depositor_comments 'Adding full bibliography for 7246547--7246548.cif.'
_cod_database_code 7246548
_shelx_shelxl_version_number 2019/1
_shelx_space_group_comment
;
The symmetry employed for this shelxl refinement is uniquely defined
by the following loop, which should always be used as a source of
symmetry information in preference to the above space-group names.
They are only intended as comments.
;
_olex2_refinement_description
;
1. Fixed Uiso
 At 1.2 times of:
  All C(H) groups, All N(H,H) groups
 At 1.5 times of:
  All C(H,H,H) groups, All O(H,H) groups
2.a Riding coordinates:
 O5(H5A,H5B), N6(H6A,H6B), C4(H4A,H4B,H4C), O6(H6C,H6D), O7(H7A,H7B), O8(H8A,
 H8B)
2.b Aromatic/amide H refined with riding coordinates:
 C8(H8), C9(H9), C10(H10), C13(H13), C14(H14), C15(H15), C16(H16)
2.c Idealised Me refined as rotating group:
 C2(H2A,H2B,H2C)
;
_olex2_submission_special_instructions 'No special instructions were received'

loop_
_space_group_symop_operation_xyz
'x, y, z'
'-x, -y, -z'

loop_
_atom_site_label
_atom_site_type_symbol
_atom_site_fract_x
_atom_site_fract_y
_atom_site_fract_z
_atom_site_U_iso_or_equiv
_atom_site_adp_type
_atom_site_occupancy
_atom_site_site_symmetry_order
_atom_site_calc_flag
_atom_site_refinement_flags_posn
_atom_site_refinement_flags_adp
_atom_site_refinement_flags_occupancy
_atom_site_disorder_assembly
_atom_site_disorder_group
Dy1 Dy 0.57033(5) 0.55104(4) 0.35303(3) 0.0292(2) Uani 1 1 d . . . . .
O1 O 0.7890(11) 0.4822(8) 0.2286(6) 0.050(2) Uani 1 1 d . . . . .
O2 O 0.6679(11) 0.6974(8) 0.2455(6) 0.047(2) Uani 1 1 d . . . . .
O3 O 0.3873(9) 0.4800(7) 0.4414(5) 0.0342(16) Uani 1 1 d . . . . .
O4 O 0.2156(9) 0.4408(8) 0.5449(6) 0.0408(18) Uani 1 1 d . . . . .
O5 O 0.6976(9) 0.3170(7) 0.3877(5) 0.0355(17) Uani 1 1 d . . . . .
H5A H 0.810026 0.294601 0.371182 0.053 Uiso 1 1 d R U . . .
H5B H 0.646916 0.286731 0.437562 0.053 Uiso 1 1 d R U . . .
O9 O 0.4242(9) 0.7522(6) 0.4264(5) 0.0353(17) Uani 1 1 d . . . . .
N1 N 0.4869(12) 0.4534(9) 0.1918(7) 0.040(2) Uani 1 1 d . . . . .
N2 N 0.3462(12) 0.6992(9) 0.2475(7) 0.039(2) Uani 1 1 d . . . . .
N3 N 0.2641(11) 0.8314(9) 0.2769(7) 0.041(2) Uani 1 1 d . . . . .
N4 N 0.0055(13) 1.1763(10) 0.4299(9) 0.051(3) Uani 1 1 d . . . . .
N5 N 0.3900(14) 0.3585(10) 0.0164(8) 0.059(3) Uani 1 1 d . . . . .
N6 N 0.1811(13) 0.7633(10) 0.0985(8) 0.051(3) Uani 1 1 d . . . . .
H6A H 0.222297 0.809173 0.053847 0.061 Uiso 1 1 d R U . . .
H6B H 0.109847 0.809053 0.135067 0.061 Uiso 1 1 d R U . . .
C1 C 0.2619(15) 0.4556(12) 0.4544(9) 0.042(3) Uani 1 1 d . . . . .
C2 C 0.1715(19) 0.4463(19) 0.3588(9) 0.070(5) Uani 1 1 d . . . . .
H2A H 0.228981 0.364162 0.324543 0.105 Uiso 1 1 calc R U . . .
H2B H 0.156645 0.522188 0.308956 0.105 Uiso 1 1 calc R U . . .
H2C H 0.070752 0.446742 0.381615 0.105 Uiso 1 1 calc R U . . .
C3 C 0.7778(14) 0.6017(12) 0.2093(8) 0.039(3) Uani 1 1 d . . . . .
C4 C 0.8996(18) 0.6265(17) 0.1403(12) 0.066(4) Uani 1 1 d . . . . .
H4A H 0.966545 0.648209 0.185759 0.098 Uiso 1 1 d R U . . .
H4B H 0.845934 0.699319 0.090219 0.098 Uiso 1 1 d R U . . .
H4C H 0.964064 0.548299 0.099859 0.098 Uiso 1 1 d R U . . .
C5 C 0.3115(13) 0.8426(10) 0.3715(8) 0.035(2) Uani 1 1 d . . . . .
C6 C 0.2942(14) 0.6743(11) 0.1589(8) 0.037(2) Uani 1 1 d . . . . .
C7 C 0.3697(14) 0.5342(11) 0.1277(8) 0.037(3) Uani 1 1 d . . . . .
C8 C 0.5525(16) 0.3244(12) 0.1681(10) 0.051(3) Uani 1 1 d . . . . .
H8 H 0.635307 0.264955 0.210027 0.061 Uiso 1 1 calc R U . . .
C9 C 0.5001(18) 0.2776(12) 0.0828(10) 0.056(4) Uani 1 1 d . . . . .
H9 H 0.543632 0.185700 0.071611 0.067 Uiso 1 1 calc R U . . .
C10 C 0.3221(16) 0.4876(12) 0.0412(9) 0.047(3) Uani 1 1 d . . . . .
H10 H 0.240398 0.547046 -0.001595 0.056 Uiso 1 1 calc R U . . .
C12 C 0.2308(14) 0.9739(10) 0.4188(9) 0.039(3) Uani 1 1 d . . . . .
C13 C 0.0835(14) 1.0626(11) 0.3849(9) 0.045(3) Uani 1 1 d . . . . .
H13 H 0.037228 1.040524 0.327156 0.053 Uiso 1 1 calc R U . . .
C14 C 0.0681(18) 1.2117(14) 0.5111(12) 0.062(4) Uani 1 1 d . . . . .
H14 H 0.012386 1.293239 0.541779 0.075 Uiso 1 1 calc R U . . .
C15 C 0.2175(18) 1.1287(14) 0.5525(12) 0.062(4) Uani 1 1 d . . . . .
H15 H 0.260937 1.155130 0.609322 0.074 Uiso 1 1 calc R U . . .
C16 C 0.2978(16) 1.0081(11) 0.5073(10) 0.051(3) Uani 1 1 d . . . . .
H16 H 0.394993 0.949834 0.534662 0.061 Uiso 1 1 calc R U . . .
O6 O 0.9474(14) 0.2499(11) 0.1189(8) 0.079(3) Uani 1 1 d . . . A 2
H6C H 0.937202 0.237398 0.047558 0.6(4) Uiso 1 1 d R . . A 2
H6D H 0.921442 0.351348 0.130228 0.19(11) Uiso 1 1 d R . . A 2
O7 O 0.876(2) 0.0071(16) 0.1256(15) 0.145(7) Uani 1 1 d . . . . .
H7A H 0.899618 -0.047342 0.067787 0.218 Uiso 1 1 d R U . . .
H7B H 0.931648 0.064158 0.142127 0.218 Uiso 1 1 d R U . . .
O8 O 0.2584(18) 0.0537(12) 0.1172(12) 0.123(5) Uani 1 1 d . . . B 1
H8A H 0.229066 0.135118 0.134396 0.185 Uiso 1 1 d R U . B 1
H8B H 0.185266 0.014698 0.140056 0.185 Uiso 1 1 d R U . B 1

loop_
_atom_site_aniso_label
_atom_site_aniso_U_11
_atom_site_aniso_U_22
_atom_site_aniso_U_33
_atom_site_aniso_U_23
_atom_site_aniso_U_13
_atom_site_aniso_U_12
Dy1 0.0231(3) 0.0266(3) 0.0285(3) -0.00144(18) -0.00314(19) 0.0012(2)
O1 0.049(6) 0.055(5) 0.048(5) -0.011(4) 0.009(4) -0.020(4)
O2 0.042(6) 0.044(4) 0.047(5) -0.001(4) 0.002(4) -0.008(4)
O3 0.020(4) 0.037(4) 0.040(4) 0.000(3) -0.004(3) -0.004(3)
O4 0.024(5) 0.061(5) 0.035(4) -0.005(4) 0.001(3) -0.012(4)
O5 0.031(5) 0.031(3) 0.036(4) 0.000(3) 0.001(3) -0.001(3)
O9 0.031(5) 0.024(3) 0.036(4) -0.003(3) -0.005(3) 0.007(3)
N1 0.041(6) 0.038(5) 0.028(4) -0.005(4) -0.009(4) -0.001(4)
N2 0.034(6) 0.034(4) 0.040(5) -0.004(4) -0.004(4) -0.003(4)
N3 0.029(6) 0.035(5) 0.046(5) -0.005(4) -0.007(4) 0.003(4)
N4 0.040(7) 0.038(5) 0.066(7) -0.006(5) -0.005(5) -0.005(5)
N5 0.064(8) 0.045(6) 0.048(6) -0.008(5) -0.017(5) 0.003(5)
N6 0.047(7) 0.045(5) 0.041(5) 0.000(4) -0.010(4) 0.005(5)
C1 0.039(8) 0.042(6) 0.038(6) -0.006(5) -0.013(5) -0.005(5)
C2 0.061(11) 0.131(14) 0.032(6) -0.007(8) -0.011(6) -0.049(10)
C3 0.036(7) 0.057(7) 0.024(5) 0.004(5) -0.006(4) -0.017(6)
C4 0.033(9) 0.087(11) 0.074(9) 0.010(8) 0.011(7) -0.023(8)
C5 0.023(6) 0.032(5) 0.041(6) -0.004(4) 0.001(4) -0.001(4)
C6 0.028(7) 0.042(6) 0.030(5) -0.003(4) -0.003(4) -0.003(5)
C7 0.035(7) 0.041(6) 0.030(5) -0.003(4) 0.002(4) -0.008(5)
C8 0.052(9) 0.037(6) 0.045(6) -0.008(5) -0.005(6) 0.004(6)
C9 0.065(10) 0.033(6) 0.060(8) -0.010(6) -0.012(7) -0.005(6)
C10 0.046(8) 0.039(6) 0.041(6) -0.005(5) -0.009(5) 0.002(5)
C12 0.033(7) 0.029(5) 0.049(6) 0.002(5) -0.007(5) -0.006(5)
C13 0.032(7) 0.040(6) 0.050(6) -0.007(5) -0.001(5) 0.001(5)
C14 0.046(10) 0.051(7) 0.079(10) -0.027(7) 0.008(7) -0.005(7)
C15 0.054(10) 0.057(8) 0.069(9) -0.033(7) -0.009(7) -0.010(7)
C16 0.042(8) 0.034(6) 0.067(8) -0.011(6) -0.012(6) -0.003(5)
O6 0.088(9) 0.070(7) 0.054(6) -0.016(5) -0.016(5) 0.003(6)
O7 0.122(15) 0.087(10) 0.205(19) -0.012(11) 0.035(13) -0.016(10)
O8 0.093(12) 0.058(7) 0.185(15) 0.026(8) -0.001(10) 0.005(7)

loop_
_atom_type_symbol
_atom_type_description
_atom_type_scat_dispersion_real
_atom_type_scat_dispersion_imag
_atom_type_scat_source
C C 0.0030 0.0020 'International Tables Vol C Tables 4.2.6.8 and 6.1.1.4'
H H 0.0000 0.0000 'International Tables Vol C Tables 4.2.6.8 and 6.1.1.4'
Dy Dy -0.1890 4.4100 'International Tables Vol C Tables 4.2.6.8 and 6.1.1.4'
N N 0.0060 0.0030 'International Tables Vol C Tables 4.2.6.8 and 6.1.1.4'
O O 0.0110 0.0060 'International Tables Vol C Tables 4.2.6.8 and 6.1.1.4'

loop_
_geom_angle_atom_site_label_1
_geom_angle_atom_site_label_2
_geom_angle_atom_site_label_3
_geom_angle
_geom_angle_site_symmetry_1
_geom_angle_site_symmetry_3
_geom_angle_publ_flag
O1 Dy1 O3 121.9(3) . 2_666 ?
O1 Dy1 N1 72.3(3) . . ?
O1 Dy1 C1 99.3(3) . 2_666 ?
O1 Dy1 C3 27.0(3) . . ?
O2 Dy1 O1 53.3(3) . . ?
O2 Dy1 O3 120.6(3) . 2_666 ?
O2 Dy1 N1 95.3(3) . . ?
O2 Dy1 N2 75.2(3) . . ?
O2 Dy1 C1 96.7(3) . 2_666 ?
O2 Dy1 C3 26.5(3) . . ?
O3 Dy1 O1 143.1(3) . . ?
O3 Dy1 O2 158.0(3) . . ?
O3 Dy1 O3 67.6(3) . 2_666 ?
O3 Dy1 O4 118.4(2) . 2_666 ?
O3 Dy1 O5 74.0(3) . . ?
O3 Dy1 N1 81.9(3) . . ?
O3 Dy1 N2 84.4(3) . . ?
O3 Dy1 C1 94.0(3) . 2_666 ?
O3 Dy1 C1 26.6(3) 2_666 2_666 ?
O3 Dy1 C3 123.8(3) 2_666 . ?
O3 Dy1 C3 166.5(3) . . ?
O4 Dy1 O1 76.6(3) 2_666 . ?
O4 Dy1 O2 75.2(3) 2_666 . ?
O4 Dy1 O3 51.3(2) 2_666 2_666 ?
O4 Dy1 N1 146.6(3) 2_666 . ?
O4 Dy1 N2 140.2(3) 2_666 . ?
O4 Dy1 C1 24.8(3) 2_666 2_666 ?
O4 Dy1 C3 72.5(3) 2_666 . ?
O5 Dy1 O1 74.8(3) . . ?
O5 Dy1 O2 126.9(3) . . ?
O5 Dy1 O3 75.4(2) . 2_666 ?
O5 Dy1 O4 83.4(3) . 2_666 ?
O5 Dy1 N1 77.0(3) . . ?
O5 Dy1 N2 136.1(3) . . ?
O5 Dy1 C1 79.6(3) . 2_666 ?
O5 Dy1 C3 100.8(3) . . ?
O9 Dy1 O1 133.8(3) . . ?
O9 Dy1 O2 81.1(3) . . ?
O9 Dy1 O3 82.8(3) . . ?
O9 Dy1 O3 71.8(2) . 2_666 ?
O9 Dy1 O4 85.2(3) . 2_666 ?
O9 Dy1 O5 145.1(2) . . ?
O9 Dy1 N1 125.6(3) . . ?
O9 Dy1 N2 64.5(3) . . ?
O9 Dy1 C1 76.3(3) . 2_666 ?
O9 Dy1 C3 107.0(3) . . ?
N1 Dy1 O3 143.3(3) . 2_666 ?
N1 Dy1 C1 156.5(3) . 2_666 ?
N1 Dy1 C3 84.8(3) . . ?
N2 Dy1 O1 105.4(3) . . ?
N2 Dy1 O3 130.3(3) . 2_666 ?
N2 Dy1 N1 62.2(3) . . ?
N2 Dy1 C1 140.7(3) . 2_666 ?
N2 Dy1 C3 91.5(3) . . ?
C3 Dy1 C1 97.3(3) . 2_666 ?
C3 O1 Dy1 92.0(7) . . ?
C3 O2 Dy1 93.0(7) . . ?
Dy1 O3 Dy1 112.4(3) . 2_666 ?
C1 O3 Dy1 157.9(7) . . ?
C1 O3 Dy1 89.0(6) . 2_666 ?
C1 O4 Dy1 99.5(7) . 2_666 ?
Dy1 O5 H5A 106.6 . . ?
Dy1 O5 H5B 110.9 . . ?
H5A O5 H5B 133.7 . . ?
C5 O9 Dy1 119.8(6) . . ?
C7 N1 Dy1 119.5(6) . . ?
C8 N1 Dy1 123.9(8) . . ?
C8 N1 C7 116.6(9) . . ?
N3 N2 Dy1 119.8(6) . . ?
C6 N2 Dy1 127.5(7) . . ?
C6 N2 N3 112.6(9) . . ?
C5 N3 N2 108.3(9) . . ?
C13 N4 C14 120.0(12) . . ?
C9 N5 C10 116.4(10) . . ?
H6A N6 H6B 115.1 . . ?
C6 N6 H6A 109.3 . . ?
C6 N6 H6B 110.9 . . ?
O3 C1 Dy1 64.4(5) . 2_666 ?
O3 C1 C2 120.1(11) . . ?
O4 C1 Dy1 55.7(6) . 2_666 ?
O4 C1 O3 119.9(10) . . ?
O4 C1 C2 120.1(12) . . ?
C2 C1 Dy1 174.0(10) . 2_666 ?
C1 C2 H2A 109.5 . . ?
C1 C2 H2B 109.5 . . ?
C1 C2 H2C 109.5 . . ?
H2A C2 H2B 109.5 . . ?
H2A C2 H2C 109.5 . . ?
H2B C2 H2C 109.5 . . ?
O1 C3 Dy1 61.1(6) . . ?
O1 C3 C4 118.4(12) . . ?
O2 C3 Dy1 60.5(6) . . ?
O2 C3 O1 121.3(11) . . ?
O2 C3 C4 120.3(12) . . ?
C4 C3 Dy1 174.8(9) . . ?
C3 C4 H4A 107.5 . . ?
C3 C4 H4B 107.1 . . ?
C3 C4 H4C 113.8 . . ?
H4A C4 H4B 111.6 . . ?
H4A C4 H4C 108.6 . . ?
H4B C4 H4C 108.3 . . ?
O9 C5 N3 126.6(9) . . ?
O9 C5 C12 117.4(9) . . ?
N3 C5 C12 116.0(9) . . ?
N2 C6 N6 125.1(10) . . ?
N2 C6 C7 114.9(10) . . ?
N6 C6 C7 120.0(9) . . ?
N1 C7 C6 115.4(9) . . ?
N1 C7 C10 121.7(10) . . ?
C10 C7 C6 122.9(10) . . ?
N1 C8 H8 119.4 . . ?
N1 C8 C9 121.2(12) . . ?
C9 C8 H8 119.4 . . ?
N5 C9 C8 122.2(11) . . ?
N5 C9 H9 118.9 . . ?
C8 C9 H9 118.9 . . ?
N5 C10 C7 121.7(11) . . ?
N5 C10 H10 119.2 . . ?
C7 C10 H10 119.2 . . ?
C13 C12 C5 122.3(10) . . ?
C13 C12 C16 117.5(11) . . ?
C16 C12 C5 120.0(10) . . ?
N4 C13 C12 123.4(12) . . ?
N4 C13 H13 118.3 . . ?
C12 C13 H13 118.3 . . ?
N4 C14 H14 119.3 . . ?
N4 C14 C15 121.4(12) . . ?
C15 C14 H14 119.3 . . ?
C14 C15 H15 120.6 . . ?
C16 C15 C14 118.8(12) . . ?
C16 C15 H15 120.6 . . ?
C12 C16 H16 120.6 . . ?
C15 C16 C12 118.9(12) . . ?
C15 C16 H16 120.6 . . ?
H6C O6 H6D 110.4 . . ?
H7A O7 H7B 123.8 . . ?
H8A O8 H8B 111.7 . . ?

loop_
_geom_bond_atom_site_label_1
_geom_bond_atom_site_label_2
_geom_bond_distance
_geom_bond_site_symmetry_2
_geom_bond_publ_flag
Dy1 O1 2.422(8) . ?
Dy1 O2 2.411(8) . ?
Dy1 O3 2.582(7) 2_666 ?
Dy1 O3 2.324(8) . ?
Dy1 O4 2.396(8) 2_666 ?
Dy1 O5 2.346(7) . ?
Dy1 O9 2.299(6) . ?
Dy1 N1 2.581(8) . ?
Dy1 N2 2.420(9) . ?
Dy1 C1 2.862(11) 2_666 ?
Dy1 C3 2.766(11) . ?
O1 C3 1.254(14) . ?
O2 C3 1.235(14) . ?
O3 C1 1.280(14) . ?
O4 C1 1.218(14) . ?
O5 H5A 0.9867 . ?
O5 H5B 0.8865 . ?
O9 C5 1.290(12) . ?
N1 C7 1.337(14) . ?
N1 C8 1.331(14) . ?
N2 N3 1.398(12) . ?
N2 C6 1.293(13) . ?
N3 C5 1.293(13) . ?
N4 C13 1.311(14) . ?
N4 C14 1.318(17) . ?
N5 C9 1.319(16) . ?
N5 C10 1.338(14) . ?
N6 H6A 0.8902 . ?
N6 H6B 0.8044 . ?
N6 C6 1.321(14) . ?
C1 C2 1.496(15) . ?
C2 H2A 0.9600 . ?
C2 H2B 0.9600 . ?
C2 H2C 0.9600 . ?
C3 C4 1.488(18) . ?
C4 H4A 0.9454 . ?
C4 H4B 0.9496 . ?
C4 H4C 0.9848 . ?
C5 C12 1.473(14) . ?
C6 C7 1.470(15) . ?
C7 C10 1.362(16) . ?
C8 H8 0.9300 . ?
C8 C9 1.373(18) . ?
C9 H9 0.9300 . ?
C10 H10 0.9300 . ?
C12 C13 1.382(16) . ?
C12 C16 1.408(16) . ?
C13 H13 0.9300 . ?
C14 H14 0.9300 . ?
C14 C15 1.41(2) . ?
C15 H15 0.9300 . ?
C15 C16 1.372(17) . ?
C16 H16 0.9300 . ?
O6 H6C 0.9189 . ?
O6 H6D 1.0399 . ?
O7 H7A 0.9256 . ?
O7 H7B 0.9683 . ?
O8 H8A 0.8500 . ?
O8 H8B 0.9468 . ?

loop_
_geom_hbond_atom_site_label_D
_geom_hbond_atom_site_label_H
_geom_hbond_atom_site_label_A
_geom_hbond_distance_DH
_geom_hbond_distance_HA
_geom_hbond_distance_DA
_geom_hbond_angle_DHA
_geom_hbond_site_symmetry_A
_geom_hbond_publ_flag
O5 H5A N4 0.99 1.89 2.696(13) 136.8 1_645 yes
O5 H5B O9 0.89 1.88 2.734(11) 160.3 2_666 yes
N6 H6A O8 0.89 2.92 3.468(18) 121.2 1_565 yes
N6 H6B O7 0.80 2.38 3.05(2) 141.8 1_465 yes
C2 H2C O4 0.96 2.61 3.503(18) 154.1 2_566 yes
C4 H4A N6 0.95 2.86 3.440(19) 120.8 1_655 yes
C8 H8 O5 0.93 2.45 3.053(14) 122.7 . yes
C8 H8 O6 0.93 3.01 3.454(19) 111.0 . yes
C10 H10 O1 0.93 2.89 3.494(14) 123.4 2_665 yes
C10 H10 O6 0.93 2.59 3.498(16) 165.8 2_665 yes
O6 H6C N6 0.92 2.14 3.011(14) 157.3 2_665 yes
O6 H6D O1 1.04 1.95 2.789(13) 135.5 . yes
O7 H7A O8 0.93 2.77 3.48(2) 134.6 2_655 yes
O7 H7B O6 0.97 2.05 2.91(2) 146.9 . yes
O8 H8B N3 0.95 2.42 2.993(16) 118.9 1_545 yes
O8 H8B N6 0.95 2.79 3.468(18) 129.2 1_545 yes

loop_
_geom_torsion_atom_site_label_1
_geom_torsion_atom_site_label_2
_geom_torsion_atom_site_label_3
_geom_torsion_atom_site_label_4
_geom_torsion
_geom_torsion_site_symmetry_1
_geom_torsion_site_symmetry_2
_geom_torsion_site_symmetry_3
_geom_torsion_site_symmetry_4
_geom_torsion_publ_flag
Dy1 O1 C3 O2 -6.6(11) . . . . ?
Dy1 O1 C3 C4 174.1(10) . . . . ?
Dy1 O2 C3 O1 6.6(11) . . . . ?
Dy1 O2 C3 C4 -174.0(10) . . . . ?
Dy1 O3 C1 Dy1 -166.5(18) . . . 2_666 ?
Dy1 O3 C1 O4 -161.5(12) . . . . ?
Dy1 O3 C1 O4 5.0(11) 2_666 . . . ?
Dy1 O3 C1 C2 18(3) . . . . ?
Dy1 O3 C1 C2 -175.5(12) 2_666 . . . ?
Dy1 O4 C1 O3 -5.5(12) 2_666 . . . ?
Dy1 O4 C1 C2 175.0(11) 2_666 . . . ?
Dy1 O9 C5 N3 3.1(16) . . . . ?
Dy1 O9 C5 C12 -174.9(7) . . . . ?
Dy1 N1 C7 C6 -2.1(14) . . . . ?
Dy1 N1 C7 C10 179.6(9) . . . . ?
Dy1 N1 C8 C9 178.2(10) . . . . ?
Dy1 N2 N3 C5 -11.0(12) . . . . ?
Dy1 N2 C6 N6 -172.8(9) . . . . ?
Dy1 N2 C6 C7 8.0(15) . . . . ?
O9 C5 C12 C13 -160.8(11) . . . . ?
O9 C5 C12 C16 14.0(17) . . . . ?
N1 C7 C10 N5 0(2) . . . . ?
N1 C8 C9 N5 4(2) . . . . ?
N2 N3 C5 O9 5.4(17) . . . . ?
N2 N3 C5 C12 -176.6(9) . . . . ?
N2 C6 C7 N1 -3.2(16) . . . . ?
N2 C6 C7 C10 175.1(12) . . . . ?
N3 N2 C6 N6 2.9(18) . . . . ?
N3 N2 C6 C7 -176.3(9) . . . . ?
N3 C5 C12 C13 21.0(17) . . . . ?
N3 C5 C12 C16 -164.2(12) . . . . ?
N4 C14 C15 C16 -1(2) . . . . ?
N6 C6 C7 N1 177.5(12) . . . . ?
N6 C6 C7 C10 -4.2(19) . . . . ?
C5 C12 C13 N4 175.9(11) . . . . ?
C5 C12 C16 C15 -177.5(12) . . . . ?
C6 N2 N3 C5 172.9(10) . . . . ?
C6 C7 C10 N5 -178.0(12) . . . . ?
C7 N1 C8 C9 -0.8(19) . . . . ?
C8 N1 C7 C6 177.0(11) . . . . ?
C8 N1 C7 C10 -1.4(18) . . . . ?
C9 N5 C10 C7 3(2) . . . . ?
C10 N5 C9 C8 -5(2) . . . . ?
C13 N4 C14 C15 -1(2) . . . . ?
C13 C12 C16 C15 -2.4(19) . . . . ?
C14 N4 C13 C12 1(2) . . . . ?
C14 C15 C16 C12 2(2) . . . . ?
C16 C12 C13 N4 0.9(19) . . . . ?
